data_4342908
loop_
_publ_author_name
'Cabeza, Javier A.'
'Fern\'andez-Colinas, Jos\'e M'
'Garc\'ia-\'Alvarez, Pablo'
'P\'erez-Carre\~no, Enrique'
'Polo, Diego'

_publ_section_title
;
 Reactivity Studies on a Binuclear Ruthenium(0) Complex Equipped with a
 Bridging \k(2)N,Ge-Amidinatogermylene Ligand.
;
_journal_issue 10
_journal_name_full 'Inorganic chemistry'
_journal_page_first 4850
_journal_page_last 4861
_journal_paper_doi 10.1021/acs.inorgchem.5b00412
_journal_volume 54
_journal_year 2015
_chemical_formula_moiety 'C47 H74 Ge2 N6 O9 Ru4 Si4'
_chemical_formula_sum 'C47 H74 Ge2 N6 O9 Ru4 Si4'
_chemical_formula_weight 1528.94
_chemical_name_systematic
;
 ?
;
_space_group_IT_number 4
_space_group_name_Hall 'P 2yb'
_symmetry_cell_setting monoclinic
_symmetry_space_group_name_Hall 'P 2yb'
_symmetry_space_group_name_H-M 'P 1 21 1'
_atom_sites_solution_hydrogens geom
_atom_sites_solution_primary direct
_atom_sites_solution_secondary difmap
_audit_creation_method SHELXL-97
_cell_angle_alpha 90.00
_cell_angle_beta 115.200(5)
_cell_angle_gamma 90.00
_cell_formula_units_Z 2
_cell_length_a 15.3441(6)
_cell_length_b 12.3982(2)
_cell_length_c 17.9119(7)
_cell_measurement_reflns_used 4533
_cell_measurement_temperature 150(2)
_cell_measurement_theta_max 67.6630
_cell_measurement_theta_min 4.4660
_cell_volume 3083.2(2)
_computing_cell_refinement
;
CrysAlisPro, Agilent Technologies,
Version 1.171.36.28 (release 01-02-2013 CrysAlis171 .NET)
(compiled Feb  1 2013,16:14:44)
;
_computing_data_collection
;
CrysAlisPro, Agilent Technologies,
Version 1.171.36.28 (release 01-02-2013 CrysAlis171 .NET)
(compiled Feb  1 2013,16:14:44)
;
_computing_data_reduction
;
CrysAlisPro, Agilent Technologies,
Version 1.171.36.28 (release 01-02-2013 CrysAlis171 .NET)
(compiled Feb  1 2013,16:14:44)
;
_computing_molecular_graphics 'MERCUY CSD 3.1 (Build RC5)'
_computing_publication_material 'SHELXL-97 (Sheldrick, 2008)'
_computing_structure_refinement 'SHELXL-97 (Sheldrick, 2008)'
_computing_structure_solution 'SIR-97 (Giacovazzo, 1999)'
_diffrn_ambient_temperature 150(2)
_diffrn_measured_fraction_theta_full 0.971
_diffrn_measured_fraction_theta_max 0.971
_diffrn_measurement_device_type 'Xcalibur, Onyx, Nova'
_diffrn_radiation_monochromator mirror
_diffrn_radiation_source 'Nova (Cu) X-ray Source'
_diffrn_radiation_type CuK\a
_diffrn_radiation_wavelength 1.54180
_diffrn_reflns_av_R_equivalents 0.0445
_diffrn_reflns_av_sigmaI/netI 0.0613
_diffrn_reflns_limit_h_max 18
_diffrn_reflns_limit_h_min -15
_diffrn_reflns_limit_k_max 14
_diffrn_reflns_limit_k_min -7
_diffrn_reflns_limit_l_max 21
_diffrn_reflns_limit_l_min -20
_diffrn_reflns_number 12575
_diffrn_reflns_theta_full 69.20
_diffrn_reflns_theta_max 69.20
_diffrn_reflns_theta_min 3.18
_exptl_absorpt_coefficient_mu 10.009
_exptl_absorpt_correction_T_max 1.00000
_exptl_absorpt_correction_T_min 0.68146
_exptl_absorpt_correction_type multi-scan
_exptl_absorpt_process_details
;
CrysAlisPro, Agilent Technologies,
Version 1.171.36.28 (release 01-02-2013 CrysAlis171 .NET)
(compiled Feb  1 2013,16:14:44)
Empirical absorption correction using spherical harmonics,
 implemented in SCALE3 ABSPACK scaling algorithm.
;
_exptl_crystal_colour red
_exptl_crystal_density_diffrn 1.647
_exptl_crystal_density_method 'not measured'
_exptl_crystal_description fragment
_exptl_crystal_F_000 1532
_exptl_crystal_size_max 0.1070
_exptl_crystal_size_mid 0.0631
_exptl_crystal_size_min 0.0624
_refine_diff_density_max 2.572
_refine_diff_density_min -1.297
_refine_diff_density_rms 0.165
_refine_ls_abs_structure_details 'Flack H D (1983), Acta Cryst. A39, 876-881'
_refine_ls_abs_structure_Flack 0.000(15)
_refine_ls_extinction_method none
_refine_ls_goodness_of_fit_ref 1.036
_refine_ls_hydrogen_treatment constr
_refine_ls_matrix_type full
_refine_ls_number_parameters 669
_refine_ls_number_reflns 7215
_refine_ls_number_restraints 1
_refine_ls_restrained_S_all 1.036
_refine_ls_R_factor_all 0.0650
_refine_ls_R_factor_gt 0.0558
_refine_ls_shift/su_max 0.000
_refine_ls_shift/su_mean 0.000
_refine_ls_structure_factor_coef Fsqd
_refine_ls_weighting_details 'calc w=1/[\s^2^(Fo^2^)+(0.0878P)^2^+9.8432P] where P=(Fo^2^+2Fc^2^)/3'
_refine_ls_weighting_scheme calc
_refine_ls_wR_factor_gt 0.1398
_refine_ls_wR_factor_ref 0.1491
_reflns_number_gt 6421
_reflns_number_total 7215
_reflns_threshold_expression >2sigma(I)
_cod_data_source_file ic5b00412_si_002.cif
_cod_data_source_block 18
_cod_depositor_comments
;
The following automatic conversions were performed:

'_symmetry_cell_setting' value 'MONOCLINIC' changed to 'monoclinic'
according to
/usr/data/users/saulius/crontab/automatic-downloads/rss-feeds/ACS/lib/dictionaries/cif_core.dic
dictionary named 'cif_core.dic' version 2.4.2 from 2011-04-26.

Automatic conversion script
Id: cif_fix_values 3271 2015-04-21 07:52:19Z andrius 

 Adding full bibliography for 4342904--4342908.cif.
;
_cod_original_cell_volume 3083.24(18)
_cod_original_sg_symbol_H-M 'P 21 '
_cod_database_code 4342908

loop_
_symmetry_equiv_pos_as_xyz
'x, y, z'
'-x, y+1/2, -z'

loop_
_atom_site_label
_atom_site_type_symbol
_atom_site_fract_x
_atom_site_fract_y
_atom_site_fract_z
_atom_site_U_iso_or_equiv
_atom_site_adp_type
_atom_site_occupancy
_atom_site_symmetry_multiplicity
_atom_site_calc_flag
_atom_site_refinement_flags
C2 C 0.3335(9) 1.0335(11) 0.4498(9) 0.040(3) Uani 1 1 d .
H2A H 0.3599 0.9809 0.4241 0.060 Uiso 1 1 calc R
H2B H 0.3863 1.0733 0.4927 0.060 Uiso 1 1 calc R
H2C H 0.2914 1.0839 0.4079 0.060 Uiso 1 1 calc R
C3 C 0.2752(9) 0.9741(11) 0.4889(8) 0.034(3) Uani 1 1 d .
H3 H 0.3207 0.9321 0.5375 0.040 Uiso 1 1 calc R
C4 C 0.1575(9) 0.8377(10) 0.4646(7) 0.031(3) Uani 1 1 d .
C5 C 0.2043(9) 0.8207(12) 0.5587(9) 0.043(3) Uani 1 1 d .
C6 C 0.2902(11) 0.7644(12) 0.5934(9) 0.045(3) Uani 1 1 d .
H6 H 0.3201 0.7383 0.5601 0.053 Uiso 1 1 calc R
C7 C 0.3326(13) 0.7464(15) 0.6798(11) 0.058(4) Uani 1 1 d .
H7 H 0.3914 0.7077 0.7054 0.069 Uiso 1 1 calc R
C8 C 0.2873(13) 0.7860(17) 0.7264(11) 0.063(5) Uani 1 1 d .
H8 H 0.3161 0.7756 0.7845 0.076 Uiso 1 1 calc R
C9 C 0.2035(14) 0.8388(15) 0.6908(10) 0.058(4) Uani 1 1 d .
H9 H 0.1728 0.8638 0.7237 0.070 Uiso 1 1 calc R
C10 C 0.1617(10) 0.8571(13) 0.6083(9) 0.045(3) Uani 1 1 d .
H10 H 0.1025 0.8953 0.5842 0.054 Uiso 1 1 calc R
C1 C 0.2285(12) 1.0622(13) 0.5194(10) 0.051(4) Uani 1 1 d .
H1A H 0.1858 1.1060 0.4725 0.076 Uiso 1 1 calc R
H1B H 0.2787 1.1082 0.5593 0.076 Uiso 1 1 calc R
H1C H 0.1909 1.0288 0.5459 0.076 Uiso 1 1 calc R
C11 C 0.0282(12) 0.7129(12) 0.4567(11) 0.048(4) Uani 1 1 d .
H11 H 0.0788 0.6959 0.5131 0.057 Uiso 1 1 calc R
C12 C -0.0586(11) 0.7616(15) 0.4671(10) 0.052(4) Uani 1 1 d .
H12A H -0.0411 0.8327 0.4932 0.078 Uiso 1 1 calc R
H12B H -0.0768 0.7140 0.5018 0.078 Uiso 1 1 calc R
H12C H -0.1131 0.7692 0.4129 0.078 Uiso 1 1 calc R
C13 C -0.0029(10) 0.6065(13) 0.4095(10) 0.046(3) Uani 1 1 d .
H13A H -0.0597 0.6187 0.3575 0.069 Uiso 1 1 calc R
H13B H -0.0185 0.5541 0.4430 0.069 Uiso 1 1 calc R
H13C H 0.0498 0.5784 0.3979 0.069 Uiso 1 1 calc R
C14 C -0.0653(12) 1.0158(14) 0.3764(10) 0.052(4) Uani 1 1 d .
H14A H -0.0957 1.0073 0.4144 0.078 Uiso 1 1 calc R
H14B H -0.0554 1.0927 0.3697 0.078 Uiso 1 1 calc R
H14C H -0.0030 0.9786 0.3989 0.078 Uiso 1 1 calc R
C15 C -0.2671(12) 0.9584(15) 0.2742(12) 0.060(4) Uani 1 1 d .
H15A H -0.3160 0.9366 0.2199 0.090 Uiso 1 1 calc R
H15B H -0.2811 1.0314 0.2869 0.090 Uiso 1 1 calc R
H15C H -0.2678 0.9082 0.3162 0.090 Uiso 1 1 calc R
C16 C -0.1514(12) 1.0481(14) 0.1900(10) 0.055(4) Uani 1 1 d .
H16A H -0.0875 1.0539 0.1903 0.083 Uiso 1 1 calc R
H16B H -0.1728 1.1196 0.1987 0.083 Uiso 1 1 calc R
H16C H -0.1972 1.0195 0.1366 0.083 Uiso 1 1 calc R
C17 C -0.1626(11) 0.6127(15) 0.1625(11) 0.056(4) Uani 1 1 d .
H17A H -0.1347 0.6309 0.1240 0.084 Uiso 1 1 calc R
H17B H -0.2178 0.5645 0.1352 0.084 Uiso 1 1 calc R
H17C H -0.1140 0.5765 0.2110 0.084 Uiso 1 1 calc R
C18 C -0.2803(14) 0.6855(19) 0.2444(12) 0.065(5) Uani 1 1 d .
H18A H -0.2393 0.6569 0.2992 0.098 Uiso 1 1 calc R
H18B H -0.3219 0.6280 0.2101 0.098 Uiso 1 1 calc R
H18C H -0.3201 0.7442 0.2496 0.098 Uiso 1 1 calc R
C19 C -0.2775(9) 0.8055(15) 0.0932(9) 0.052(4) Uani 1 1 d .
H19A H -0.3169 0.8624 0.1013 0.079 Uiso 1 1 calc R
H19B H -0.3195 0.7520 0.0542 0.079 Uiso 1 1 calc R
H19C H -0.2347 0.8371 0.0712 0.079 Uiso 1 1 calc R
C20 C 0.1876(14) 0.807(2) -0.0140(10) 0.072(5) Uani 1 1 d .
H20A H 0.2472 0.8224 -0.0195 0.108 Uiso 1 1 calc R
H20B H 0.1323 0.8327 -0.0629 0.108 Uiso 1 1 calc R
H20C H 0.1819 0.7285 -0.0088 0.108 Uiso 1 1 calc R
C21 C 0.1818(11) 0.9863(14) 0.0451(11) 0.052(4) Uani 1 1 d .
H21A H 0.1938 1.0255 0.0961 0.078 Uiso 1 1 calc R
H21B H 0.1170 1.0033 0.0033 0.078 Uiso 1 1 calc R
H21C H 0.2295 1.0078 0.0250 0.078 Uiso 1 1 calc R
C22 C 0.1898(11) 0.8626(12) 0.0625(9) 0.044(3) Uani 1 1 d .
H22 H 0.1293 0.8410 0.0668 0.053 Uiso 1 1 calc R
C23 C 0.3639(10) 0.8644(11) 0.1639(8) 0.035(3) Uani 1 1 d .
C24 C 0.4077(10) 0.9305(13) 0.1177(9) 0.043(3) Uani 1 1 d .
C25 C 0.4388(11) 0.8844(14) 0.0638(11) 0.056(4) Uani 1 1 d .
H25 H 0.4340 0.8085 0.0561 0.067 Uiso 1 1 calc R
C26 C 0.4769(15) 0.9453(19) 0.0205(13) 0.071(6) Uani 1 1 d .
H26 H 0.4962 0.9129 -0.0182 0.086 Uiso 1 1 calc R
C27 C 0.4860(16) 1.054(2) 0.0349(16) 0.087(8) Uani 1 1 d .
H27 H 0.5140 1.0969 0.0068 0.105 Uiso 1 1 calc R
C28 C 0.4571(13) 1.1025(16) 0.0869(14) 0.070(5) Uani 1 1 d .
H28 H 0.4640 1.1783 0.0951 0.084 Uiso 1 1 calc R
C29 C 0.4173(12) 1.0425(16) 0.1285(11) 0.058(4) Uani 1 1 d .
H29 H 0.3959 1.0771 0.1651 0.070 Uiso 1 1 calc R
C30 C 0.5134(10) 0.8668(12) 0.2935(9) 0.041(3) Uani 1 1 d .
H30 H 0.5444 0.8776 0.2550 0.049 Uiso 1 1 calc R
C31 C 0.5223(11) 0.9710(14) 0.3408(11) 0.050(4) Uani 1 1 d .
H31A H 0.4879 1.0287 0.3021 0.076 Uiso 1 1 calc R
H31B H 0.5905 0.9904 0.3704 0.076 Uiso 1 1 calc R
H31C H 0.4944 0.9611 0.3804 0.076 Uiso 1 1 calc R
C32 C 0.5687(11) 0.7770(13) 0.3554(9) 0.047(4) Uani 1 1 d .
H32A H 0.5406 0.7669 0.3948 0.070 Uiso 1 1 calc R
H32B H 0.6365 0.7977 0.3851 0.070 Uiso 1 1 calc R
H32C H 0.5641 0.7096 0.3254 0.070 Uiso 1 1 calc R
C33 C 0.4231(11) 0.5011(13) 0.4145(8) 0.048(3) Uani 1 1 d .
H33A H 0.4574 0.5355 0.3855 0.071 Uiso 1 1 calc R
H33B H 0.4698 0.4669 0.4651 0.071 Uiso 1 1 calc R
H33C H 0.3864 0.5556 0.4286 0.071 Uiso 1 1 calc R
C34 C 0.2584(13) 0.3495(14) 0.3959(10) 0.053(4) Uani 1 1 d .
H34A H 0.2278 0.4125 0.4078 0.080 Uiso 1 1 calc R
H34B H 0.2975 0.3117 0.4474 0.080 Uiso 1 1 calc R
H34C H 0.2086 0.3007 0.3586 0.080 Uiso 1 1 calc R
C35 C 0.4139(12) 0.2811(13) 0.3417(11) 0.058(4) Uani 1 1 d .
H35A H 0.3727 0.2200 0.3130 0.087 Uiso 1 1 calc R
H35B H 0.4572 0.2595 0.3980 0.087 Uiso 1 1 calc R
H35C H 0.4519 0.3034 0.3122 0.087 Uiso 1 1 calc R
C36 C 0.1484(12) 0.2558(13) 0.1789(11) 0.053(4) Uani 1 1 d .
H36A H 0.1913 0.2167 0.2285 0.080 Uiso 1 1 calc R
H36B H 0.1261 0.2070 0.1313 0.080 Uiso 1 1 calc R
H36C H 0.0928 0.2831 0.1865 0.080 Uiso 1 1 calc R
C37 C 0.3026(14) 0.3157(14) 0.1236(11) 0.059(4) Uani 1 1 d .
H37A H 0.3387 0.3753 0.1143 0.088 Uiso 1 1 calc R
H37B H 0.2680 0.2762 0.0719 0.088 Uiso 1 1 calc R
H37C H 0.3473 0.2667 0.1653 0.088 Uiso 1 1 calc R
C38 C 0.1231(14) 0.4519(15) 0.0747(9) 0.065(5) Uani 1 1 d .
H38A H 0.0771 0.4836 0.0932 0.098 Uiso 1 1 calc R
H38B H 0.0887 0.4051 0.0270 0.098 Uiso 1 1 calc R
H38C H 0.1557 0.5095 0.0590 0.098 Uiso 1 1 calc R
C101 C 0.0715(10) 0.9409(11) 0.1821(9) 0.037(3) Uani 1 1 d .
C102 C 0.2689(8) 0.9640(11) 0.2771(8) 0.032(3) Uani 1 1 d .
C103 C 0.1052(8) 1.0533(11) 0.3088(8) 0.031(3) Uani 1 1 d .
C201 C 0.0458(10) 0.7114(11) 0.1374(10) 0.042(3) Uani 1 1 d .
C203 C 0.0616(10) 0.5437(12) 0.2446(9) 0.041(3) Uani 1 1 d .
C204 C 0.1980(9) 0.6477(10) 0.3741(10) 0.035(3) Uani 1 1 d .
C301 C 0.3556(9) 0.7807(10) 0.3825(10) 0.038(3) Uani 1 1 d .
C401 C 0.3337(12) 0.6117(13) 0.0790(11) 0.052(4) Uani 1 1 d .
C402 C 0.4484(11) 0.5771(15) 0.2245(12) 0.056(4) Uani 1 1 d .
Ge1 Ge 0.02107(10) 0.80128(13) 0.30033(9) 0.0326(3) Uani 1 1 d .
Ge2 Ge 0.25446(10) 0.59780(12) 0.22941(9) 0.0320(3) Uani 1 1 d .
N1 N 0.2016(7) 0.8984(9) 0.4306(6) 0.034(2) Uani 1 1 d .
N2 N 0.0703(7) 0.7870(9) 0.4183(6) 0.032(2) Uani 1 1 d .
N3 N -0.1115(8) 0.8230(10) 0.2615(7) 0.039(3) Uani 1 1 d .
N4 N 0.2687(8) 0.8317(9) 0.1397(7) 0.036(2) Uani 1 1 d .
N5 N 0.4115(7) 0.8396(9) 0.2443(6) 0.033(2) Uani 1 1 d .
N6 N 0.2709(8) 0.4494(8) 0.2494(7) 0.036(2) Uani 1 1 d .
O101 O 0.0226(7) 0.9614(9) 0.1155(6) 0.049(2) Uani 1 1 d .
O102 O 0.2992(6) 1.0425(8) 0.2611(6) 0.039(2) Uani 1 1 d .
O103 O 0.0809(8) 1.1390(9) 0.3147(8) 0.053(3) Uani 1 1 d .
O201 O 0.0008(7) 0.7228(11) 0.0696(6) 0.058(3) Uani 1 1 d .
O203 O 0.0315(8) 0.4582(9) 0.2419(8) 0.058(3) Uani 1 1 d .
O204 O 0.2382(7) 0.6208(9) 0.4395(6) 0.044(2) Uani 1 1 d .
O301 O 0.4015(7) 0.7695(8) 0.4534(6) 0.042(2) Uani 1 1 d .
O401 O 0.3182(11) 0.5632(12) 0.0188(7) 0.071(4) Uani 1 1 d .
O402 O 0.5065(8) 0.5095(10) 0.2515(9) 0.066(3) Uani 1 1 d .
Ru1 Ru 0.14438(6) 0.91534(8) 0.29292(6) 0.0314(2) Uani 1 1 d .
Ru2 Ru 0.12285(6) 0.67983(8) 0.25560(6) 0.0322(2) Uani 1 1 d .
Ru3 Ru 0.29309(6) 0.80311(8) 0.27137(6) 0.0307(2) Uani 1 1 d .
Ru4 Ru 0.35513(7) 0.68418(9) 0.17608(6) 0.0362(2) Uani 1 1 d .
Si1 Si -0.1453(3) 0.9562(3) 0.2735(3) 0.0399(8) Uani 1 1 d .
Si2 Si -0.2031(3) 0.7379(3) 0.1953(3) 0.0416(9) Uani 1 1 d .
Si3 Si 0.3378(3) 0.3951(3) 0.3454(2) 0.0395(8) Uani 1 1 d .
Si4 Si 0.2143(3) 0.3705(3) 0.1605(2) 0.0424(9) Uani 1 1 d .

loop_
_atom_site_aniso_label
_atom_site_aniso_U_11
_atom_site_aniso_U_22
_atom_site_aniso_U_33
_atom_site_aniso_U_23
_atom_site_aniso_U_13
_atom_site_aniso_U_12
C2 0.035(6) 0.029(7) 0.057(8) -0.006(6) 0.022(6) -0.006(5)
C3 0.030(6) 0.031(7) 0.046(7) -0.001(6) 0.021(5) -0.005(5)
C4 0.033(6) 0.026(6) 0.032(6) -0.002(5) 0.012(5) 0.000(5)
C5 0.035(6) 0.040(8) 0.052(8) 0.005(7) 0.018(6) -0.004(6)
C6 0.047(7) 0.037(7) 0.046(8) 0.006(6) 0.016(6) 0.002(6)
C7 0.061(10) 0.056(10) 0.053(9) 0.006(8) 0.021(8) -0.003(8)
C8 0.071(11) 0.074(13) 0.046(9) 0.000(9) 0.026(8) -0.001(10)
C9 0.084(12) 0.059(10) 0.040(8) -0.017(8) 0.035(8) -0.007(9)
C10 0.038(7) 0.053(9) 0.050(8) -0.001(7) 0.025(6) -0.005(6)
C1 0.060(9) 0.039(8) 0.059(9) -0.025(7) 0.031(8) -0.014(7)
C11 0.053(8) 0.037(8) 0.070(10) 0.009(7) 0.042(8) -0.006(6)
C12 0.057(9) 0.060(10) 0.058(9) 0.008(8) 0.043(8) -0.008(8)
C13 0.043(7) 0.039(8) 0.064(9) 0.003(7) 0.030(7) -0.007(6)
C14 0.067(10) 0.042(8) 0.065(10) -0.014(8) 0.046(8) -0.007(7)
C15 0.050(8) 0.053(10) 0.086(12) -0.015(9) 0.038(9) 0.005(8)
C16 0.056(9) 0.041(9) 0.060(10) -0.002(8) 0.016(8) 0.007(7)
C17 0.045(8) 0.059(10) 0.074(11) -0.030(9) 0.034(8) -0.018(8)
C18 0.067(10) 0.069(12) 0.078(11) -0.009(12) 0.049(9) -0.014(11)
C19 0.030(6) 0.056(9) 0.049(8) -0.002(8) -0.005(6) -0.013(7)
C20 0.071(11) 0.095(15) 0.036(8) -0.005(10) 0.008(8) -0.004(12)
C21 0.041(7) 0.054(10) 0.063(10) 0.029(8) 0.024(7) 0.001(7)
C22 0.042(7) 0.042(8) 0.041(7) 0.018(6) 0.011(6) 0.016(6)
C23 0.044(7) 0.025(7) 0.044(7) 0.004(6) 0.025(6) 0.005(5)
C24 0.039(6) 0.048(9) 0.049(8) 0.022(7) 0.025(6) 0.005(6)
C25 0.053(9) 0.053(10) 0.081(11) 0.019(9) 0.048(9) 0.014(7)
C26 0.080(12) 0.081(15) 0.083(13) 0.030(11) 0.063(11) 0.015(10)
C27 0.075(12) 0.089(16) 0.129(19) 0.057(15) 0.074(14) 0.028(12)
C28 0.066(10) 0.044(9) 0.120(16) 0.031(10) 0.059(11) 0.010(8)
C29 0.054(9) 0.056(10) 0.069(11) 0.019(9) 0.031(8) 0.006(8)
C30 0.042(7) 0.036(8) 0.048(8) 0.007(6) 0.021(6) 0.003(6)
C31 0.036(7) 0.050(9) 0.064(10) 0.000(8) 0.020(7) -0.006(6)
C32 0.049(8) 0.047(9) 0.049(8) 0.012(7) 0.026(7) 0.009(7)
C33 0.050(8) 0.050(9) 0.032(7) 0.004(7) 0.007(6) 0.002(7)
C34 0.061(10) 0.041(8) 0.052(9) 0.009(7) 0.020(8) -0.007(7)
C35 0.054(9) 0.034(9) 0.066(11) 0.001(7) 0.007(8) 0.003(7)
C36 0.062(9) 0.037(8) 0.064(10) -0.009(7) 0.029(8) 0.004(7)
C37 0.088(12) 0.037(9) 0.058(10) 0.002(8) 0.038(9) 0.013(9)
C38 0.086(12) 0.048(9) 0.027(7) -0.001(7) -0.009(7) -0.002(9)
C101 0.045(7) 0.033(7) 0.045(8) -0.005(6) 0.032(7) -0.013(6)
C102 0.024(5) 0.026(6) 0.047(7) -0.010(5) 0.017(5) -0.014(5)
C103 0.020(5) 0.037(7) 0.035(6) -0.005(5) 0.011(5) -0.004(5)
C201 0.043(7) 0.030(7) 0.064(10) -0.001(6) 0.033(8) -0.001(6)
C203 0.037(7) 0.038(8) 0.049(8) 0.000(6) 0.018(6) -0.006(6)
C204 0.034(6) 0.015(6) 0.066(10) -0.003(6) 0.031(7) -0.005(5)
C301 0.038(6) 0.018(7) 0.074(11) -0.007(6) 0.038(7) 0.000(5)
C401 0.056(9) 0.038(8) 0.075(11) 0.011(8) 0.040(8) 0.010(7)
C402 0.038(7) 0.062(11) 0.088(12) -0.014(9) 0.046(8) -0.011(8)
Ge1 0.0335(7) 0.0275(7) 0.0395(8) -0.0017(6) 0.0183(6) 0.0008(6)
Ge2 0.0345(7) 0.0243(7) 0.0398(8) -0.0008(6) 0.0184(6) 0.0008(6)
N1 0.033(5) 0.031(6) 0.032(5) -0.005(5) 0.009(4) -0.004(4)
N2 0.033(5) 0.038(6) 0.030(5) 0.003(5) 0.016(4) -0.001(5)
N3 0.046(6) 0.034(7) 0.047(6) -0.005(5) 0.028(5) 0.001(5)
N4 0.052(6) 0.027(6) 0.037(6) -0.005(5) 0.027(5) 0.003(5)
N5 0.025(5) 0.035(6) 0.040(6) 0.003(5) 0.014(4) -0.003(4)
N6 0.044(6) 0.021(5) 0.045(6) 0.002(5) 0.021(5) 0.003(4)
O101 0.051(6) 0.051(6) 0.036(5) 0.014(5) 0.011(5) 0.008(5)
O102 0.037(5) 0.031(5) 0.057(6) -0.004(4) 0.028(4) -0.007(4)
O103 0.048(6) 0.031(5) 0.079(8) 0.003(5) 0.026(5) 0.005(5)
O201 0.038(5) 0.101(10) 0.021(5) 0.000(5) 0.001(4) 0.008(6)
O203 0.052(6) 0.033(6) 0.095(9) -0.009(6) 0.035(6) -0.013(5)
O204 0.053(6) 0.039(6) 0.035(5) 0.004(5) 0.014(5) 0.001(5)
O301 0.045(5) 0.044(6) 0.028(5) -0.011(4) 0.009(4) -0.002(4)
O401 0.100(10) 0.072(9) 0.051(7) -0.016(7) 0.043(7) 0.009(8)
O402 0.054(6) 0.044(6) 0.107(10) 0.010(7) 0.040(7) 0.028(6)
Ru1 0.0311(4) 0.0249(5) 0.0401(5) -0.0007(4) 0.0172(4) 0.0008(4)
Ru2 0.0331(4) 0.0249(5) 0.0408(5) -0.0018(5) 0.0179(4) -0.0003(4)
Ru3 0.0318(4) 0.0239(5) 0.0387(5) 0.0005(4) 0.0173(4) 0.0005(4)
Ru4 0.0406(5) 0.0286(5) 0.0462(6) -0.0001(5) 0.0249(4) 0.0012(4)
Si1 0.0387(18) 0.0351(19) 0.055(2) -0.0032(17) 0.0285(17) 0.0021(15)
Si2 0.0362(18) 0.043(2) 0.051(2) -0.0072(18) 0.0237(17) -0.0048(16)
Si3 0.0411(18) 0.0304(19) 0.0409(19) 0.0018(15) 0.0116(15) -0.0007(15)
Si4 0.053(2) 0.0249(18) 0.046(2) -0.0028(16) 0.0180(17) 0.0036(16)

loop_
_atom_type_symbol
_atom_type_description
_atom_type_scat_dispersion_real
_atom_type_scat_dispersion_imag
_atom_type_scat_source
C C 0.0181 0.0091 'International Tables Vol C Tables 4.2.6.8 and 6.1.1.4'
H H 0.0000 0.0000 'International Tables Vol C Tables 4.2.6.8 and 6.1.1.4'
Ge Ge -1.0885 0.8855 'International Tables Vol C Tables 4.2.6.8 and 6.1.1.4'
N N 0.0311 0.0180 'International Tables Vol C Tables 4.2.6.8 and 6.1.1.4'
O O 0.0492 0.0322 'International Tables Vol C Tables 4.2.6.8 and 6.1.1.4'
Ru Ru 0.0552 3.2960 'International Tables Vol C Tables 4.2.6.8 and 6.1.1.4'
Si Si 0.2541 0.3302 'International Tables Vol C Tables 4.2.6.8 and 6.1.1.4'

loop_
_geom_angle_atom_site_label_1
_geom_angle_atom_site_label_2
_geom_angle_atom_site_label_3
_geom_angle
N1 C3 C1 111.5(11)
N1 C3 C2 113.3(11)
C1 C3 C2 105.9(11)
N1 C4 N2 122.3(11)
N1 C4 C5 119.4(11)
N2 C4 C5 118.3(11)
C10 C5 C6 119.8(14)
C10 C5 C4 122.0(13)
C6 C5 C4 118.2(12)
C5 C6 C7 118.4(15)
C8 C7 C6 119.2(17)
C9 C8 C7 120.8(17)
C8 C9 C10 120.9(16)
C9 C10 C5 120.8(15)
N2 C11 C13 112.3(12)
N2 C11 C12 113.0(12)
C13 C11 C12 108.8(12)
N4 C22 C20 115.3(13)
N4 C22 C21 114.5(14)
C20 C22 C21 107.4(15)
N5 C23 N4 106.6(10)
N5 C23 C24 123.0(12)
N4 C23 C24 129.8(12)
N5 C23 Ru4 72.4(7)
N4 C23 Ru4 69.2(7)
C24 C23 Ru4 130.5(10)
C25 C24 C29 117.5(14)
C25 C24 C23 121.9(14)
C29 C24 C23 120.5(14)
C24 C25 C26 121.8(18)
C27 C26 C25 117.9(19)
C28 C27 C26 122.4(17)
C27 C28 C29 120(2)
C28 C29 C24 120.6(18)
N5 C30 C31 110.5(11)
N5 C30 C32 112.6(12)
C31 C30 C32 108.8(12)
O101 C101 Ru1 174.9(12)
O102 C102 Ru3 134.8(9)
O102 C102 Ru1 137.9(10)
Ru3 C102 Ru1 85.5(5)
O103 C103 Ru1 176.6(12)
O201 C201 Ru2 175.7(14)
O203 C203 Ru2 174.7(14)
O204 C204 Ru2 174.2(11)
O301 C301 Ru3 175.0(11)
O401 C401 Ru4 177.4(15)
O402 C402 Ru4 177.1(15)
N3 Ge1 N2 106.2(4)
N3 Ge1 Ru1 130.6(4)
N2 Ge1 Ru1 99.5(3)
N3 Ge1 Ru2 133.5(4)
N2 Ge1 Ru2 106.6(3)
Ru1 Ge1 Ru2 74.17(5)
N6 Ge2 Ru4 117.4(3)
N6 Ge2 Ru2 114.9(3)
Ru4 Ge2 Ru2 127.58(7)
N6 Ge2 Ru3 153.5(4)
Ru4 Ge2 Ru3 65.03(5)
Ru2 Ge2 Ru3 69.74(5)
C4 N1 C3 114.7(10)
C4 N1 Ru1 121.4(8)
C3 N1 Ru1 122.2(8)
C4 N2 C11 120.9(11)
C4 N2 Ge1 116.2(8)
C11 N2 Ge1 122.1(10)
Si2 N3 Si1 116.8(7)
Si2 N3 Ge1 126.7(6)
Si1 N3 Ge1 114.7(6)
C23 N4 C22 123.9(11)
C23 N4 Ru4 74.3(7)
C22 N4 Ru4 131.2(9)
C23 N4 Ru3 92.1(8)
C22 N4 Ru3 137.7(9)
Ru4 N4 Ru3 75.4(4)
C23 N5 C30 123.0(11)
C23 N5 Ru3 99.6(7)
C30 N5 Ru3 135.1(9)
C23 N5 Ru4 72.9(7)
C30 N5 Ru4 126.0(9)
Ru3 N5 Ru4 76.9(3)
Si3 N6 Si4 122.9(6)
Si3 N6 Ge2 123.5(7)
Si4 N6 Ge2 113.6(6)
C101 Ru1 C103 85.4(6)
C101 Ru1 C102 88.6(5)
C103 Ru1 C102 97.2(5)
C101 Ru1 N1 166.3(5)
C103 Ru1 N1 85.4(5)
C102 Ru1 N1 102.6(4)
C101 Ru1 Ge1 91.7(4)
C103 Ru1 Ge1 102.6(3)
C102 Ru1 Ge1 160.2(4)
N1 Ru1 Ge1 80.4(3)
C101 Ru1 Ru3 95.3(4)
C103 Ru1 Ru3 142.8(3)
C102 Ru1 Ru3 45.8(4)
N1 Ru1 Ru3 98.2(3)
Ge1 Ru1 Ru3 114.55(5)
C101 Ru1 Ru2 88.2(4)
C103 Ru1 Ru2 156.3(3)
C102 Ru1 Ru2 105.5(4)
N1 Ru1 Ru2 96.2(3)
Ge1 Ru1 Ru2 54.78(4)
Ru3 Ru1 Ru2 60.52(3)
C203 Ru2 C201 91.2(6)
C203 Ru2 C204 88.2(6)
C201 Ru2 C204 179.1(5)
C203 Ru2 Ge2 91.3(4)
C201 Ru2 Ge2 92.5(4)
C204 Ru2 Ge2 88.3(3)
C203 Ru2 Ge1 102.5(4)
C201 Ru2 Ge1 93.0(4)
C204 Ru2 Ge1 86.4(3)
Ge2 Ru2 Ge1 165.02(6)
C203 Ru2 Ru3 148.5(4)
C201 Ru2 Ru3 95.9(4)
C204 Ru2 Ru3 85.0(3)
Ge2 Ru2 Ru3 57.87(4)
Ge1 Ru2 Ru3 107.66(5)
C203 Ru2 Ru1 153.5(4)
C201 Ru2 Ru1 90.3(4)
C204 Ru2 Ru1 89.9(3)
Ge2 Ru2 Ru1 115.02(5)
Ge1 Ru2 Ru1 51.05(4)
Ru3 Ru2 Ru1 57.27(3)
C301 Ru3 C102 96.7(5)
C301 Ru3 N5 100.3(5)
C102 Ru3 N5 89.7(4)
C301 Ru3 N4 160.3(5)
C102 Ru3 N4 86.9(5)
N5 Ru3 N4 60.3(4)
C301 Ru3 Ge2 96.5(4)
C102 Ru3 Ge2 158.5(3)
N5 Ru3 Ge2 104.5(3)
N4 Ru3 Ge2 86.4(3)
C301 Ru3 Ru4 116.1(4)
C102 Ru3 Ru4 133.0(4)
N5 Ru3 Ru4 53.7(3)
N4 Ru3 Ru4 51.3(3)
Ge2 Ru3 Ru4 52.84(4)
C301 Ru3 Ru1 90.3(3)
C102 Ru3 Ru1 48.6(3)
N5 Ru3 Ru1 138.1(3)
N4 Ru3 Ru1 106.3(3)
Ge2 Ru3 Ru1 114.48(5)
Ru4 Ru3 Ru1 150.40(5)
C301 Ru3 Ru2 93.3(4)
C102 Ru3 Ru2 109.9(3)
N5 Ru3 Ru2 154.7(3)
N4 Ru3 Ru2 103.7(3)
Ge2 Ru3 Ru2 52.39(4)
Ru4 Ru3 Ru2 101.10(4)
Ru1 Ru3 Ru2 62.21(3)
C401 Ru4 C402 83.5(7)
C401 Ru4 N4 106.4(6)
C402 Ru4 N4 167.7(6)
C401 Ru4 N5 142.9(6)
C402 Ru4 N5 108.3(6)
N4 Ru4 N5 59.3(4)
C401 Ru4 C23 112.5(6)
C402 Ru4 C23 133.0(6)
N4 Ru4 C23 36.6(5)
N5 Ru4 C23 34.8(4)
C401 Ru4 Ge2 105.7(5)
C402 Ru4 Ge2 89.6(4)
N4 Ru4 Ge2 94.6(3)
N5 Ru4 Ge2 109.4(3)
C23 Ru4 Ge2 124.0(3)
C401 Ru4 Ru3 151.8(5)
C402 Ru4 Ru3 119.8(5)
N4 Ru4 Ru3 53.4(3)
N5 Ru4 Ru3 49.4(2)
C23 Ru4 Ru3 64.8(3)
Ge2 Ru4 Ru3 62.13(5)
N3 Si1 C16 113.0(7)
N3 Si1 C15 111.0(7)
C16 Si1 C15 106.8(9)
N3 Si1 C14 112.6(7)
C16 Si1 C14 109.8(8)
C15 Si1 C14 103.0(7)
N3 Si2 C17 115.9(6)
N3 Si2 C18 112.2(7)
C17 Si2 C18 102.8(9)
N3 Si2 C19 111.6(7)
C17 Si2 C19 102.2(8)
C18 Si2 C19 111.5(8)
N6 Si3 C35 112.4(7)
N6 Si3 C34 111.3(7)
C35 Si3 C34 109.5(8)
N6 Si3 C33 109.4(6)
C35 Si3 C33 106.3(7)
C34 Si3 C33 107.6(7)
N6 Si4 C36 111.3(7)
N6 Si4 C37 111.8(7)
C36 Si4 C37 108.4(8)
N6 Si4 C38 110.7(7)
C36 Si4 C38 106.6(9)
C37 Si4 C38 107.9(9)

loop_
_geom_bond_atom_site_label_1
_geom_bond_atom_site_label_2
_geom_bond_distance
C2 C3 1.537(17)
C3 N1 1.497(16)
C3 C1 1.53(2)
C4 N1 1.322(17)
C4 N2 1.389(16)
C4 C5 1.540(19)
C5 C10 1.38(2)
C5 C6 1.38(2)
C6 C7 1.42(2)
C7 C8 1.38(3)
C8 C9 1.34(3)
C9 C10 1.36(2)
C11 N2 1.454(16)
C11 C13 1.53(2)
C11 C12 1.54(2)
C14 Si1 1.877(17)
C15 Si1 1.874(16)
C16 Si1 1.852(18)
C17 Si2 1.858(17)
C18 Si2 1.867(16)
C19 Si2 1.889(16)
C20 C22 1.52(2)
C21 C22 1.56(2)
C22 N4 1.448(18)
C23 N5 1.345(17)
C23 N4 1.395(18)
C23 C24 1.511(18)
C23 Ru4 2.254(13)
C24 C25 1.37(2)
C24 C29 1.40(3)
C25 C26 1.38(2)
C26 C27 1.37(4)
C27 C28 1.33(3)
C28 C29 1.37(2)
C30 N5 1.470(17)
C30 C31 1.52(2)
C30 C32 1.54(2)
C33 Si3 1.896(16)
C34 Si3 1.886(16)
C35 Si3 1.852(16)
C36 Si4 1.854(17)
C37 Si4 1.869(17)
C38 Si4 1.872(16)
C101 O101 1.135(17)
C101 Ru1 1.844(15)
C102 O102 1.165(16)
C102 Ru3 2.039(14)
C102 Ru1 2.135(11)
C103 O103 1.146(17)
C103 Ru1 1.874(13)
C201 O201 1.121(18)
C201 Ru2 1.976(17)
C203 O203 1.149(19)
C203 Ru2 1.900(15)
C204 O204 1.117(17)
C204 Ru2 1.978(16)
C301 O301 1.168(18)
C301 Ru3 1.827(17)
C401 O401 1.17(2)
C401 Ru4 1.858(19)
C402 O402 1.17(2)
C402 Ru4 1.872(18)
Ge1 N3 1.867(11)
Ge1 N2 1.926(10)
Ge1 Ru1 2.4107(16)
Ge1 Ru2 2.5325(16)
Ge2 N6 1.870(11)
Ge2 Ru4 2.3879(17)
Ge2 Ru2 2.4778(16)
Ge2 Ru3 2.6488(18)
N1 Ru1 2.248(10)
N3 Si2 1.754(12)
N3 Si1 1.772(12)
N4 Ru4 2.189(11)
N4 Ru3 2.252(10)
N5 Ru3 2.119(10)
N5 Ru4 2.248(11)
N6 Si3 1.720(12)
N6 Si4 1.753(12)
Ru1 Ru3 2.8358(12)
Ru1 Ru2 2.9822(14)
Ru2 Ru3 2.9345(13)
Ru3 Ru4 2.7161(13)
